data_7219863
loop_
_publ_author_name
'Yu, Qiong'
'Wang, Zhixin'
'Yang, Hongwei'
'Wu, Bo'
'Lin, Qiuhan'
'Ju, Xuehai'
'Lu, Chunxu'
'Cheng, Guangbin'

_publ_section_title
;
 N-Trinitroethyl-substituted azoxyfurazan: high detonation performance
 energetic materials
;
_journal_name_full 'RSC Adv.'
_journal_paper_doi 10.1039/C5RA03230J
_journal_year 2015
_chemical_formula_moiety 'C6 H3 Cl N10 O9'
_chemical_formula_sum 'C6 H3 Cl N10 O9'
_chemical_formula_weight 394.63
_chemical_name_systematic
; 
 ? 
;
_space_group_IT_number 61
_symmetry_cell_setting Orthorhombic'
_symmetry_space_group_name_Hall '-P 2ac 2ab'
_symmetry_space_group_name_H-M 'P b c a'
_atom_sites_solution_hydrogens geom
_atom_sites_solution_primary direct
_atom_sites_solution_secondary difmap
_audit_creation_method SHELXL-97
_audit_update_record
;
2014-04-01 deposited with the CCDC.
2015-03-12 downloaded from the CCDC.
;
_cell_angle_alpha 90.00
_cell_angle_beta 90.00
_cell_angle_gamma 90.00
_cell_formula_units_Z 8
_cell_length_a 11.3577(6)
_cell_length_b 9.9015(6)
_cell_length_c 24.7060(14)
_cell_measurement_reflns_used 5380
_cell_measurement_temperature 170(2)
_cell_measurement_theta_max 26.34
_cell_measurement_theta_min 3.19
_cell_volume 2778.4(3)
_computing_structure_refinement 'SHELXL-97 (Sheldrick, 2008)'
_computing_structure_solution 'SHELXS-97 (Sheldrick, 2008)'
_diffrn_ambient_temperature 170(2)
_diffrn_measured_fraction_theta_full 0.985
_diffrn_measured_fraction_theta_max 0.985
_diffrn_measurement_device_type 'PHOTON 100 CMOS detector'
_diffrn_radiation_monochromator 'TRIUMPH curved crystal monochromator'
_diffrn_radiation_source 'fine-focus sealed tube'
_diffrn_radiation_type MoK\a
_diffrn_radiation_wavelength 0.71073
_diffrn_reflns_av_R_equivalents 0.0556
_diffrn_reflns_av_sigmaI/netI 0.0379
_diffrn_reflns_limit_h_max 14
_diffrn_reflns_limit_h_min -12
_diffrn_reflns_limit_k_max 12
_diffrn_reflns_limit_k_min -12
_diffrn_reflns_limit_l_max 30
_diffrn_reflns_limit_l_min -29
_diffrn_reflns_number 15508
_diffrn_reflns_theta_full 26.38
_diffrn_reflns_theta_max 26.38
_diffrn_reflns_theta_min 3.19
_exptl_absorpt_coefficient_mu 0.356
_exptl_absorpt_correction_T_max 0.9551
_exptl_absorpt_correction_T_min 0.8885
_exptl_absorpt_correction_type multi-scan
_exptl_absorpt_process_details 'SADABS (Bruker, 2000)'
_exptl_crystal_density_diffrn 1.887
_exptl_crystal_density_method 'not measured'
_exptl_crystal_F_000 1584
_exptl_crystal_size_max 0.34
_exptl_crystal_size_mid 0.32
_exptl_crystal_size_min 0.13
_refine_diff_density_max 0.370
_refine_diff_density_min -0.343
_refine_diff_density_rms 0.063
_refine_ls_extinction_method none
_refine_ls_goodness_of_fit_ref 1.037
_refine_ls_hydrogen_treatment constr
_refine_ls_matrix_type full
_refine_ls_number_parameters 235
_refine_ls_number_reflns 2806
_refine_ls_number_restraints 0
_refine_ls_restrained_S_all 1.037
_refine_ls_R_factor_all 0.0695
_refine_ls_R_factor_gt 0.0439
_refine_ls_shift/su_max 0.000
_refine_ls_shift/su_mean 0.000
_refine_ls_structure_factor_coef Fsqd
_refine_ls_weighting_details 'calc w=1/[\s^2^(Fo^2^)+(0.0805P)^2^+0.0000P] where P=(Fo^2^+2Fc^2^)/3'
_refine_ls_weighting_scheme calc
_refine_ls_wR_factor_gt 0.1120
_refine_ls_wR_factor_ref 0.1253
_reflns_number_gt 2112
_reflns_number_total 2806
_reflns_threshold_expression >2sigma(I)
_cod_data_source_file c5ra03230j2.cif
_cod_data_source_block 1
_cod_original_sg_symbol_H-M Pbca
_cod_database_code 7219863

loop_
_symmetry_equiv_pos_as_xyz
'x, y, z'
'-x+1/2, -y, z+1/2'
'-x, y+1/2, -z+1/2'
'x+1/2, -y+1/2, -z'
'-x, -y, -z'
'x-1/2, y, -z-1/2'
'x, -y-1/2, z-1/2'
'-x-1/2, y-1/2, z'

loop_
_atom_site_label
_atom_site_type_symbol
_atom_site_fract_x
_atom_site_fract_y
_atom_site_fract_z
_atom_site_U_iso_or_equiv
_atom_site_adp_type
_atom_site_occupancy
_atom_site_symmetry_multiplicity
_atom_site_calc_flag
_atom_site_refinement_flags
C1 C 0.3865(2) 0.3686(2) 0.26792(9) 0.0194(5) Uani 1 1 d .
C2 C 0.4751(2) 0.4602(2) 0.28653(9) 0.0185(5) Uani 1 1 d .
C3 C 0.62674(19) 0.5532(2) 0.34501(9) 0.0191(5) Uani 1 1 d .
H3A H 0.6405 0.6085 0.3122 0.023 Uiso 1 1 calc R
H3B H 0.6994 0.5011 0.3524 0.023 Uiso 1 1 calc R
C4 C 0.6013(2) 0.6464(2) 0.39295(9) 0.0184(5) Uani 1 1 d .
C5 C 0.3920(2) 0.0781(2) 0.41941(10) 0.0210(5) Uani 1 1 d .
C6 C 0.3433(2) 0.1145(2) 0.36812(9) 0.0201(5) Uani 1 1 d .
Cl1 Cl 0.50330(6) 0.15461(7) 0.45263(3) 0.0310(2) Uani 1 1 d .
N1 N 0.33688(16) 0.2527(2) 0.29419(7) 0.0203(5) Uani 1 1 d .
N2 N 0.38543(16) 0.22636(19) 0.33988(8) 0.0200(4) Uani 1 1 d .
N3 N 0.35186(18) 0.4006(2) 0.21959(8) 0.0264(5) Uani 1 1 d .
N4 N 0.49299(17) 0.5490(2) 0.24813(8) 0.0251(5) Uani 1 1 d .
N5 N 0.53135(17) 0.46117(19) 0.33502(8) 0.0192(4) Uani 1 1 d .
H5 H 0.5092 0.4048 0.3606 0.023 Uiso 1 1 calc R
N6 N 0.61955(18) 0.5750(2) 0.44705(8) 0.0238(5) Uani 1 1 d .
N7 N 0.47579(18) 0.6982(2) 0.39195(8) 0.0220(5) Uani 1 1 d .
N8 N 0.68258(18) 0.7671(2) 0.39299(8) 0.0228(5) Uani 1 1 d .
N9 N 0.33882(19) -0.0270(2) 0.43853(9) 0.0288(5) Uani 1 1 d .
N10 N 0.25995(18) 0.0287(2) 0.35574(8) 0.0254(5) Uani 1 1 d .
O1 O 0.25705(14) 0.18956(19) 0.27092(7) 0.0277(4) Uani 1 1 d .
O2 O 0.41605(16) 0.51226(18) 0.20635(6) 0.0298(4) Uani 1 1 d .
O3 O 0.58554(19) 0.45865(18) 0.44868(7) 0.0365(5) Uani 1 1 d .
O4 O 0.66401(18) 0.6395(2) 0.48328(7) 0.0408(5) Uani 1 1 d .
O5 O 0.44937(15) 0.75620(18) 0.35008(7) 0.0297(4) Uani 1 1 d .
O6 O 0.41387(15) 0.67787(18) 0.43096(7) 0.0303(4) Uani 1 1 d .
O7 O 0.64385(17) 0.87501(18) 0.40831(8) 0.0333(5) Uani 1 1 d .
O8 O 0.78241(15) 0.74354(18) 0.37777(8) 0.0325(5) Uani 1 1 d .
O9 O 0.25539(16) -0.05900(19) 0.39951(7) 0.0311(5) Uani 1 1 d .

loop_
_atom_site_aniso_label
_atom_site_aniso_U_11
_atom_site_aniso_U_22
_atom_site_aniso_U_33
_atom_site_aniso_U_23
_atom_site_aniso_U_13
_atom_site_aniso_U_12
C1 0.0200(12) 0.0197(12) 0.0186(12) -0.0023(9) -0.0002(10) 0.0011(10)
C2 0.0187(11) 0.0171(12) 0.0197(12) -0.0007(10) 0.0008(10) 0.0014(10)
C3 0.0185(12) 0.0174(12) 0.0214(12) 0.0006(9) 0.0020(10) 0.0011(10)
C4 0.0191(12) 0.0153(12) 0.0208(12) 0.0024(9) -0.0018(10) -0.0017(10)
C5 0.0199(12) 0.0188(13) 0.0245(13) -0.0014(10) 0.0022(10) -0.0009(10)
C6 0.0180(12) 0.0189(12) 0.0236(13) -0.0044(10) 0.0036(10) 0.0017(10)
Cl1 0.0342(4) 0.0297(4) 0.0291(4) 0.0015(3) -0.0065(3) -0.0096(3)
N1 0.0184(10) 0.0216(11) 0.0208(10) -0.0046(8) 0.0010(9) -0.0005(8)
N2 0.0215(10) 0.0189(10) 0.0195(10) -0.0012(8) -0.0010(8) 0.0015(9)
N3 0.0275(12) 0.0284(12) 0.0234(11) 0.0005(9) -0.0021(9) -0.0029(9)
N4 0.0270(11) 0.0292(12) 0.0190(10) 0.0021(9) -0.0044(9) -0.0011(9)
N5 0.0217(10) 0.0183(11) 0.0176(10) 0.0035(8) -0.0015(8) -0.0041(8)
N6 0.0274(12) 0.0246(12) 0.0195(11) 0.0027(9) -0.0017(9) 0.0048(9)
N7 0.0222(10) 0.0165(11) 0.0273(12) -0.0015(9) -0.0023(9) 0.0007(9)
N8 0.0233(11) 0.0203(11) 0.0248(11) 0.0024(9) -0.0053(9) -0.0047(9)
N9 0.0265(12) 0.0256(12) 0.0344(12) 0.0035(9) -0.0043(10) -0.0042(9)
N10 0.0232(11) 0.0221(11) 0.0308(12) 0.0025(9) 0.0009(9) -0.0019(9)
O1 0.0222(9) 0.0314(10) 0.0293(10) -0.0042(8) -0.0049(7) -0.0072(8)
O2 0.0352(10) 0.0333(11) 0.0207(9) 0.0060(8) -0.0067(8) -0.0031(8)
O3 0.0602(13) 0.0203(10) 0.0288(10) 0.0066(8) 0.0023(9) -0.0029(9)
O4 0.0545(13) 0.0410(12) 0.0270(10) 0.0009(8) -0.0176(10) -0.0050(10)
O5 0.0277(10) 0.0300(10) 0.0315(10) 0.0060(8) -0.0059(8) 0.0085(8)
O6 0.0266(10) 0.0323(10) 0.0321(10) 0.0003(8) 0.0083(8) 0.0015(8)
O7 0.0407(12) 0.0168(10) 0.0425(11) -0.0073(8) 0.0008(9) -0.0027(8)
O8 0.0194(9) 0.0314(10) 0.0466(12) 0.0003(9) -0.0035(8) -0.0047(8)
O9 0.0294(10) 0.0258(10) 0.0380(11) 0.0056(8) -0.0034(9) -0.0103(8)

loop_
_atom_type_symbol
_atom_type_description
_atom_type_scat_dispersion_real
_atom_type_scat_dispersion_imag
_atom_type_scat_source
C C 0.0033 0.0016 'International Tables Vol C Tables 4.2.6.8 and 6.1.1.4'
H H 0.0000 0.0000 'International Tables Vol C Tables 4.2.6.8 and 6.1.1.4'
N N 0.0061 0.0033 'International Tables Vol C Tables 4.2.6.8 and 6.1.1.4'
O O 0.0106 0.0060 'International Tables Vol C Tables 4.2.6.8 and 6.1.1.4'
Cl Cl 0.1484 0.1585 'International Tables Vol C Tables 4.2.6.8 and 6.1.1.4'

loop_
_geom_angle_atom_site_label_1
_geom_angle_atom_site_label_2
_geom_angle_atom_site_label_3
_geom_angle
N3 C1 N1 119.5(2)
N3 C1 C2 110.8(2)
N1 C1 C2 129.7(2)
N4 C2 N5 124.2(2)
N4 C2 C1 107.6(2)
N5 C2 C1 128.2(2)
N5 C3 C4 111.92(18)
N5 C3 H3A 109.2
C4 C3 H3A 109.2
N5 C3 H3B 109.2
C4 C3 H3B 109.2
H3A C3 H3B 107.9
N8 C4 N7 107.94(18)
N8 C4 C3 111.24(18)
N7 C4 C3 111.69(18)
N8 C4 N6 106.43(18)
N7 C4 N6 107.39(18)
C3 C4 N6 111.88(19)
N9 C5 C6 110.3(2)
N9 C5 Cl1 122.26(19)
C6 C5 Cl1 127.47(18)
N10 C6 N2 130.3(2)
N10 C6 C5 108.9(2)
N2 C6 C5 120.8(2)
O1 N1 N2 128.2(2)
O1 N1 C1 118.69(19)
N2 N1 C1 113.07(18)
N1 N2 C6 117.03(19)
C1 N3 O2 104.87(19)
C2 N4 O2 105.25(19)
C2 N5 C3 120.70(19)
C2 N5 H5 119.7
C3 N5 H5 119.7
O4 N6 O3 127.5(2)
O4 N6 C4 117.4(2)
O3 N6 C4 115.15(19)
O6 N7 O5 127.6(2)
O6 N7 C4 118.55(19)
O5 N7 C4 113.84(18)
O7 N8 O8 127.0(2)
O7 N8 C4 118.31(19)
O8 N8 C4 114.7(2)
C5 N9 O9 104.41(19)
C6 N10 O9 104.55(19)
N3 O2 N4 111.54(16)
N9 O9 N10 111.87(17)

loop_
_geom_bond_atom_site_label_1
_geom_bond_atom_site_label_2
_geom_bond_distance
C1 N3 1.296(3)
C1 N1 1.434(3)
C1 C2 1.431(3)
C2 N4 1.309(3)
C2 N5 1.358(3)
C3 N5 1.437(3)
C3 C4 1.529(3)
C3 H3A 0.9900
C3 H3B 0.9900
C4 N8 1.510(3)
C4 N7 1.515(3)
C4 N6 1.526(3)
C5 N9 1.293(3)
C5 C6 1.429(3)
C5 Cl1 1.687(2)
C6 N10 1.308(3)
C6 N2 1.393(3)
N1 O1 1.242(2)
N1 N2 1.283(3)
N3 O2 1.364(3)
N4 O2 1.401(3)
N5 H5 0.8800
N6 O4 1.210(3)
N6 O3 1.216(3)
N7 O6 1.210(3)
N7 O5 1.221(2)
N8 O7 1.216(3)
N8 O8 1.217(3)
N9 O9 1.388(3)
N10 O9 1.388(3)
